data_7701746
loop_
_publ_author_name
'Lei, Jian'
'Peng, Lingteng'
'Qiu, Renhua'
'Liu, Yongping'
'Chen, Yi'
'Au, Chak-Tong'
'Yin, Shuang-Feng'

_publ_section_title
;
 Establishing the correlation between catalytic performance and
 N\\rightarrow Sb donor-acceptor interaction: systematic assessment of
 azastibocine halide derivatives as water tolerant Lewis acids.
;
_journal_issue 23
_journal_name_full 'Dalton transactions (Cambridge, England : 2003)'
_journal_page_first 8478
_journal_page_last 8487
_journal_paper_doi 10.1039/c9dt01100e
_journal_volume 48
_journal_year 2019
_chemical_formula_moiety 'C18 H21 F N Sb'
_chemical_formula_sum 'C18 H21 F N Sb'
_chemical_formula_weight 392.11
_space_group_crystal_system monoclinic
_space_group_IT_number 9
_space_group_name_Hall 'C -2yc'
_space_group_name_H-M_alt 'C 1 c 1'
_atom_sites_solution_hydrogens geom
_atom_sites_solution_primary dual
_audit_creation_date 2018-08-29
_audit_creation_method
;
Olex2 1.2
(compiled 2018.05.29 svn.r3508 for OlexSys, GUI svn.r5506)
;
_audit_update_record
;
2018-08-29 deposited with the CCDC.	2019-05-08 downloaded from the CCDC.
;
_cell_angle_alpha 90
_cell_angle_beta 96.996(2)
_cell_angle_gamma 90
_cell_formula_units_Z 8
_cell_length_a 17.7432(9)
_cell_length_b 10.6409(6)
_cell_length_c 17.8551(10)
_cell_measurement_reflns_used 3593
_cell_measurement_temperature 273(2)
_cell_measurement_theta_max 27.55
_cell_measurement_theta_min 2.24
_cell_volume 3346.0(3)
_computing_cell_refinement 'SAINT V8.38A (?, 2016)'
_computing_data_reduction 'SAINT V8.38A (?, 2016)'
_computing_molecular_graphics 'Olex2 (Dolomanov et al., 2009)'
_computing_publication_material 'Olex2 (Dolomanov et al., 2009)'
_computing_structure_refinement 'ShelXL (Sheldrick, 2015)'
_computing_structure_solution 'ShelXT (Sheldrick, 2015)'
_diffrn_ambient_temperature 273.15
_diffrn_measured_fraction_theta_full 0.995
_diffrn_measured_fraction_theta_max 0.996
_diffrn_measurement_device_type 'CCD area detector'
_diffrn_measurement_method 'phi and omega scans'
_diffrn_radiation_monochromator graphite
_diffrn_radiation_type MoK\a
_diffrn_radiation_wavelength 0.71073
_diffrn_reflns_av_R_equivalents 0.0229
_diffrn_reflns_av_unetI/netI 0.0250
_diffrn_reflns_Laue_measured_fraction_full 0.995
_diffrn_reflns_Laue_measured_fraction_max 0.996
_diffrn_reflns_limit_h_max 23
_diffrn_reflns_limit_h_min -23
_diffrn_reflns_limit_k_max 14
_diffrn_reflns_limit_k_min -14
_diffrn_reflns_limit_l_max 23
_diffrn_reflns_limit_l_min -23
_diffrn_reflns_number 31989
_diffrn_reflns_point_group_measured_fraction_full 0.989
_diffrn_reflns_point_group_measured_fraction_max 0.990
_diffrn_reflns_theta_full 25.242
_diffrn_reflns_theta_max 28.291
_diffrn_reflns_theta_min 2.236
_exptl_absorpt_coefficient_mu 1.652
_exptl_absorpt_correction_T_max 0.7457
_exptl_absorpt_correction_T_min 0.6539
_exptl_absorpt_correction_type none
_exptl_absorpt_process_details
;
SADABS-2016/2 (Bruker,2016/2) was used for absorption correction.
wR2(int) was 0.1510 before and 0.0556 after correction.
The Ratio of minimum to maximum transmission is 0.8769.
The \l/2 correction factor is Not present.
;
_exptl_crystal_colour yellow
_exptl_crystal_density_diffrn 1.557
_exptl_crystal_description block
_exptl_crystal_F_000 1568
_exptl_crystal_size_max 0.13
_exptl_crystal_size_mid 0.12
_exptl_crystal_size_min 0.11
_refine_diff_density_max 2.279
_refine_diff_density_min -2.666
_refine_diff_density_rms 0.556
_refine_ls_abs_structure_details
;
 Flack x determined using 3988 quotients [(I+)-(I-)]/[(I+)+(I-)]
 (Parsons, Flack and Wagner, Acta Cryst. B69 (2013) 249-259).
;
_refine_ls_abs_structure_Flack -0.012(5)
_refine_ls_extinction_coef 0.0123(7)
_refine_ls_extinction_expression Fc^*^=kFc[1+0.001xFc^2^\l^3^/sin(2\q)]^-1/4^
_refine_ls_extinction_method 'SHELXL-2018/3 (Sheldrick 2018)'
_refine_ls_goodness_of_fit_ref 1.079
_refine_ls_hydrogen_treatment constr
_refine_ls_matrix_type full
_refine_ls_number_parameters 386
_refine_ls_number_reflns 8232
_refine_ls_number_restraints 2
_refine_ls_restrained_S_all 1.079
_refine_ls_R_factor_all 0.0421
_refine_ls_R_factor_gt 0.0419
_refine_ls_shift/su_max 0.043
_refine_ls_shift/su_mean 0.001
_refine_ls_structure_factor_coef Fsqd
_refine_ls_weighting_details 'w=1/[\s^2^(Fo^2^)+(0.0869P)^2^] where P=(Fo^2^+2Fc^2^)/3'
_refine_ls_weighting_scheme calc
_refine_ls_wR_factor_gt 0.1202
_refine_ls_wR_factor_ref 0.1205
_reflns_Friedel_coverage 0.987
_reflns_Friedel_fraction_full 0.983
_reflns_Friedel_fraction_max 0.985
_reflns_number_gt 8161
_reflns_number_total 8232
_reflns_threshold_expression 'I > 2\s(I)'
_cod_data_source_file c9dt01100e2.cif
_cod_data_source_block 5
_cod_database_code 7701746
_shelx_shelxl_version_number 2018/3
_shelx_space_group_comment
;
The symmetry employed for this shelxl refinement is uniquely defined
by the following loop, which should always be used as a source of
symmetry information in preference to the above space-group names.
They are only intended as comments.
;
_olex2_refinement_description
;
1. Fixed Uiso
 At 1.2 times of:
  All C(H) groups, All C(H,H) groups
 At 1.5 times of:
  All C(H,H,H) groups
2.a Secondary CH2 refined with riding coordinates:
 C7(H7A,H7B), C7B(H7BA,H7BB), C8B(H8BA,H8BB), C8(H8A,H8B)
2.b Aromatic/amide H refined with riding coordinates:
 C11B(H11B), C4(H4), C4B(H4B), C5B(H5B), C3B(H3B), C2B(H2B), C14B(H14B),
 C3(H3), C14(H14), C2(H2), C13B(H13B), C13(H13), C5(H5), C12B(H12B), C11(H11),
 C12(H12)
2.c Idealised Me refined as rotating group:
 C18(H18D,H18E,H18F), C18B(H18A,H18B,H18C), C17(H17D,H17E,H17F), C17B(H17A,
 H17B,H17C), C16(H16D,H16E,H16F), C16B(H16A,H16B,H16C)
;
_olex2_submission_special_instructions 'No special instructions were received'

loop_
_space_group_symop_operation_xyz
'x, y, z'
'x, -y, z+1/2'
'x+1/2, y+1/2, z'
'x+1/2, -y+1/2, z+1/2'

loop_
_atom_site_label
_atom_site_type_symbol
_atom_site_fract_x
_atom_site_fract_y
_atom_site_fract_z
_atom_site_U_iso_or_equiv
_atom_site_adp_type
_atom_site_occupancy
_atom_site_site_symmetry_order
_atom_site_calc_flag
_atom_site_refinement_flags_posn
Sb1B Sb 0.42814(2) 0.92918(3) 0.66100(2) 0.01894(15) Uani 1 1 d .
Sb1 Sb 0.53628(2) 0.52771(4) 0.38331(2) 0.02568(16) Uani 1 1 d .
N1B N 0.4978(3) 1.1295(5) 0.6412(3) 0.0180(9) Uani 1 1 d .
F1B F 0.3373(2) 0.8133(4) 0.6476(2) 0.0298(8) Uani 1 1 d .
N1 N 0.6441(3) 0.6048(5) 0.4745(3) 0.0198(9) Uani 1 1 d .
C7 C 0.6782(4) 0.4904(6) 0.5118(4) 0.0217(11) Uani 1 1 d .
H7A H 0.656087 0.476870 0.558195 0.026 Uiso 1 1 calc R
H7B H 0.732157 0.504339 0.525048 0.026 Uiso 1 1 calc R
C10B C 0.3550(4) 1.0780(6) 0.6885(3) 0.0218(12) Uani 1 1 d .
C15B C 0.5834(4) 1.1189(6) 0.6506(4) 0.0223(11) Uani 1 1 d .
C7B C 0.4662(4) 1.1697(6) 0.5642(4) 0.0231(11) Uani 1 1 d .
H7BA H 0.503143 1.222190 0.543301 0.028 Uiso 1 1 calc R
H7BB H 0.421120 1.220036 0.567431 0.028 Uiso 1 1 calc R
C1 C 0.6671(4) 0.3734(6) 0.4641(4) 0.0233(11) Uani 1 1 d .
C18 C 0.7391(4) 0.6022(9) 0.3833(5) 0.0365(16) Uani 1 1 d .
H18D H 0.746310 0.518657 0.403221 0.055 Uiso 1 1 calc GR
H18E H 0.787435 0.637508 0.375848 0.055 Uiso 1 1 calc GR
H18F H 0.707154 0.599104 0.335882 0.055 Uiso 1 1 calc GR
C1B C 0.4460(4) 1.0609(6) 0.5119(4) 0.0218(11) Uani 1 1 d .
C9B C 0.3868(4) 1.1975(6) 0.7024(3) 0.0232(11) Uani 1 1 d .
F1 F 0.4494(3) 0.4121(6) 0.3447(3) 0.0441(12) Uani 1 1 d .
C6 C 0.6056(4) 0.3660(7) 0.4067(4) 0.0253(12) Uani 1 1 d .
C9 C 0.5353(4) 0.6092(6) 0.5466(4) 0.0242(12) Uani 1 1 d .
C11B C 0.2801(4) 1.0560(8) 0.7006(4) 0.0281(13) Uani 1 1 d .
H11B H 0.259070 0.976348 0.692521 0.034 Uiso 1 1 calc R
C6B C 0.4226(3) 0.9468(6) 0.5415(4) 0.0203(11) Uani 1 1 d .
C4 C 0.6453(5) 0.1546(7) 0.3805(5) 0.0348(16) Uani 1 1 d .
H4 H 0.638067 0.080950 0.352585 0.042 Uiso 1 1 calc R
C4B C 0.4084(5) 0.8578(9) 0.4160(4) 0.0337(15) Uani 1 1 d .
H4B H 0.395984 0.790028 0.383932 0.040 Uiso 1 1 calc R
C8B C 0.4704(4) 1.2174(6) 0.6964(3) 0.0232(11) Uani 1 1 d .
H8BA H 0.478503 1.303227 0.680906 0.028 Uiso 1 1 calc R
H8BB H 0.499343 1.204681 0.745526 0.028 Uiso 1 1 calc R
C18B C 0.6217(4) 1.2498(7) 0.6549(4) 0.0320(14) Uani 1 1 d .
H18A H 0.599160 1.300976 0.613928 0.048 Uiso 1 1 calc GR
H18B H 0.674991 1.240368 0.651567 0.048 Uiso 1 1 calc GR
H18C H 0.614717 1.289150 0.701971 0.048 Uiso 1 1 calc GR
C5B C 0.4048(4) 0.8449(7) 0.4939(4) 0.0250(12) Uani 1 1 d .
H5B H 0.390582 0.768627 0.513507 0.030 Uiso 1 1 calc R
C17 C 0.6615(5) 0.7928(8) 0.3940(5) 0.0394(18) Uani 1 1 d .
H17D H 0.616046 0.762656 0.364983 0.059 Uiso 1 1 calc GR
H17E H 0.694659 0.827810 0.360760 0.059 Uiso 1 1 calc GR
H17F H 0.648789 0.856361 0.428504 0.059 Uiso 1 1 calc GR
C8 C 0.6049(4) 0.6777(6) 0.5298(4) 0.0248(12) Uani 1 1 d .
H8A H 0.590858 0.759901 0.509128 0.030 Uiso 1 1 calc R
H8B H 0.638955 0.689376 0.575983 0.030 Uiso 1 1 calc R
C3B C 0.4302(5) 0.9703(10) 0.3868(4) 0.0339(18) Uani 1 1 d .
H3B H 0.432909 0.978089 0.335345 0.041 Uiso 1 1 calc R
C10 C 0.4928(4) 0.5410(7) 0.4894(4) 0.0251(13) Uani 1 1 d .
C2B C 0.4483(4) 1.0719(7) 0.4346(4) 0.0276(14) Uani 1 1 d .
H2B H 0.462002 1.148117 0.414604 0.033 Uiso 1 1 calc R
C17B C 0.6105(4) 1.0479(8) 0.7232(4) 0.0262(13) Uani 1 1 d .
H17A H 0.586350 1.081920 0.763989 0.039 Uiso 1 1 calc GR
H17B H 0.664561 1.056424 0.734378 0.039 Uiso 1 1 calc GR
H17C H 0.597643 0.960572 0.716830 0.039 Uiso 1 1 calc GR
C16 C 0.7625(5) 0.7375(8) 0.4993(5) 0.0359(16) Uani 1 1 d .
H16D H 0.738206 0.787980 0.534008 0.054 Uiso 1 1 calc GR
H16E H 0.797458 0.788334 0.475657 0.054 Uiso 1 1 calc GR
H16F H 0.789400 0.669773 0.526191 0.054 Uiso 1 1 calc GR
C14B C 0.3442(5) 1.2963(7) 0.7252(4) 0.0323(15) Uani 1 1 d .
H14B H 0.365505 1.375774 0.732886 0.039 Uiso 1 1 calc R
C3 C 0.7053(5) 0.1638(7) 0.4371(5) 0.0339(15) Uani 1 1 d .
H3 H 0.738866 0.097036 0.446841 0.041 Uiso 1 1 calc R
C14 C 0.5095(5) 0.6175(7) 0.6169(4) 0.0304(14) Uani 1 1 d .
H14 H 0.538840 0.660005 0.655555 0.036 Uiso 1 1 calc R
C2 C 0.7153(4) 0.2726(6) 0.4794(4) 0.0285(13) Uani 1 1 d .
H2 H 0.754949 0.277876 0.518449 0.034 Uiso 1 1 calc R
C13B C 0.2679(5) 1.2747(9) 0.7366(4) 0.0389(18) Uani 1 1 d .
H13B H 0.238643 1.340355 0.751769 0.047 Uiso 1 1 calc R
C15 C 0.7018(4) 0.6834(7) 0.4385(4) 0.0262(13) Uani 1 1 d .
C13 C 0.4409(5) 0.5641(7) 0.6312(6) 0.0363(17) Uani 1 1 d .
H13 H 0.424552 0.570419 0.678570 0.044 Uiso 1 1 calc R
C5 C 0.5953(5) 0.2557(7) 0.3649(4) 0.0315(14) Uani 1 1 d .
H5 H 0.555038 0.249072 0.326559 0.038 Uiso 1 1 calc R
C12B C 0.2363(4) 1.1548(9) 0.7251(4) 0.0359(16) Uani 1 1 d .
H12B H 0.186339 1.140383 0.733674 0.043 Uiso 1 1 calc R
C11 C 0.4235(4) 0.4893(7) 0.5031(5) 0.0302(14) Uani 1 1 d .
H11 H 0.394223 0.446072 0.464700 0.036 Uiso 1 1 calc R
C16B C 0.6092(4) 1.0460(9) 0.5847(5) 0.0332(15) Uani 1 1 d .
H16A H 0.585578 0.964648 0.581614 0.050 Uiso 1 1 calc GR
H16B H 0.663343 1.036306 0.592370 0.050 Uiso 1 1 calc GR
H16C H 0.594762 1.091122 0.538616 0.050 Uiso 1 1 calc GR
C12 C 0.3976(5) 0.5014(8) 0.5729(6) 0.0359(16) Uani 1 1 d .
H12 H 0.350942 0.467288 0.580677 0.043 Uiso 1 1 calc R

loop_
_atom_site_aniso_label
_atom_site_aniso_U_11
_atom_site_aniso_U_22
_atom_site_aniso_U_33
_atom_site_aniso_U_23
_atom_site_aniso_U_13
_atom_site_aniso_U_12
Sb1B 0.0237(2) 0.0182(2) 0.01473(19) 0.00077(13) 0.00164(12) 0.00140(14)
Sb1 0.0222(2) 0.0320(3) 0.0219(2) -0.00083(16) -0.00145(14) -0.00361(16)
N1B 0.021(2) 0.014(2) 0.019(2) -0.0004(17) 0.0026(17) 0.0002(17)
F1B 0.032(2) 0.0281(19) 0.029(2) 0.0007(17) 0.0048(15) -0.0093(16)
N1 0.021(2) 0.017(2) 0.022(2) 0.0005(19) 0.0028(18) -0.0029(18)
C7 0.025(3) 0.020(2) 0.019(3) 0.001(2) -0.001(2) -0.003(2)
C10B 0.027(3) 0.028(3) 0.011(2) 0.002(2) 0.003(2) 0.005(2)
C15B 0.021(2) 0.024(3) 0.021(3) -0.002(2) -0.002(2) -0.001(2)
C7B 0.028(3) 0.021(3) 0.020(3) 0.004(2) 0.000(2) -0.002(2)
C1 0.023(3) 0.025(3) 0.023(3) -0.004(2) 0.009(2) -0.005(2)
C18 0.033(4) 0.041(4) 0.039(4) 0.002(3) 0.018(3) -0.012(3)
C1B 0.023(3) 0.025(3) 0.017(3) 0.002(2) 0.002(2) 0.002(2)
C9B 0.035(3) 0.020(3) 0.016(2) 0.001(2) 0.004(2) 0.008(2)
F1 0.031(2) 0.052(3) 0.047(3) -0.016(3) -0.005(2) -0.009(2)
C6 0.026(3) 0.026(3) 0.025(3) -0.004(2) 0.009(2) -0.007(2)
C9 0.025(3) 0.019(3) 0.029(3) 0.001(2) 0.005(2) 0.002(2)
C11B 0.026(3) 0.041(3) 0.019(3) 0.003(3) 0.008(2) 0.004(3)
C6B 0.017(3) 0.027(3) 0.016(3) 0.001(2) 0.0007(19) 0.002(2)
C4 0.048(4) 0.026(3) 0.033(4) -0.008(3) 0.016(3) -0.006(3)
C4B 0.035(3) 0.044(4) 0.021(3) -0.013(3) -0.001(2) 0.001(3)
C8B 0.030(3) 0.019(3) 0.019(3) -0.004(2) 0.000(2) 0.003(2)
C18B 0.032(3) 0.026(3) 0.036(3) 0.007(3) -0.002(3) -0.006(3)
C5B 0.023(3) 0.031(3) 0.021(3) -0.007(2) 0.002(2) 0.003(2)
C17 0.034(4) 0.033(4) 0.050(5) 0.019(4) 0.000(3) -0.005(3)
C8 0.027(3) 0.020(2) 0.027(3) -0.005(2) 0.004(2) -0.001(2)
C3B 0.029(3) 0.060(6) 0.012(3) -0.001(3) 0.005(2) -0.003(3)
C10 0.023(3) 0.021(3) 0.031(4) 0.001(3) 0.003(3) -0.001(2)
C2B 0.030(3) 0.032(4) 0.021(3) 0.006(2) 0.004(3) -0.002(2)
C17B 0.021(3) 0.028(3) 0.027(3) 0.001(3) -0.006(3) 0.003(2)
C16 0.033(3) 0.033(3) 0.040(4) 0.006(3) -0.004(3) -0.017(3)
C14B 0.044(4) 0.028(3) 0.025(3) 0.002(3) 0.007(3) 0.015(3)
C3 0.043(4) 0.023(3) 0.039(4) -0.003(3) 0.017(3) 0.000(3)
C14 0.041(4) 0.022(3) 0.030(3) 0.000(3) 0.013(3) 0.005(3)
C2 0.033(3) 0.021(3) 0.033(3) -0.002(3) 0.010(3) -0.003(2)
C13B 0.042(4) 0.045(4) 0.032(4) 0.006(3) 0.016(3) 0.021(3)
C15 0.023(3) 0.023(3) 0.032(3) 0.004(3) 0.004(2) -0.005(2)
C13 0.040(4) 0.028(3) 0.044(5) 0.003(3) 0.017(3) 0.011(3)
C5 0.042(4) 0.031(3) 0.023(3) -0.009(3) 0.013(3) -0.012(3)
C12B 0.031(3) 0.049(4) 0.030(3) 0.006(3) 0.012(3) 0.010(3)
C11 0.025(3) 0.025(3) 0.042(4) -0.004(3) 0.009(3) -0.003(2)
C16B 0.025(3) 0.042(4) 0.033(4) -0.004(3) 0.005(3) 0.003(3)
C12 0.031(3) 0.029(3) 0.052(5) 0.004(3) 0.020(3) -0.001(3)

loop_
_atom_type_symbol
_atom_type_description
_atom_type_scat_dispersion_real
_atom_type_scat_dispersion_imag
_atom_type_scat_source
C C 0.0033 0.0016 'International Tables Vol C Tables 4.2.6.8 and 6.1.1.4'
H H 0.0000 0.0000 'International Tables Vol C Tables 4.2.6.8 and 6.1.1.4'
F F 0.0171 0.0103 'International Tables Vol C Tables 4.2.6.8 and 6.1.1.4'
N N 0.0061 0.0033 'International Tables Vol C Tables 4.2.6.8 and 6.1.1.4'
Sb Sb -0.5866 1.5461 'International Tables Vol C Tables 4.2.6.8 and 6.1.1.4'

loop_
_geom_angle_atom_site_label_1
_geom_angle_atom_site_label_2
_geom_angle_atom_site_label_3
_geom_angle
F1B Sb1B N1B 154.30(18)
F1B Sb1B C10B 89.0(2)
F1B Sb1B C6B 89.8(2)
C10B Sb1B N1B 74.1(2)
C6B Sb1B N1B 75.4(2)
C6B Sb1B C10B 102.0(2)
F1 Sb1 N1 155.9(2)
F1 Sb1 C6 88.5(3)
F1 Sb1 C10 90.0(3)
C6 Sb1 N1 76.0(2)
C6 Sb1 C10 98.1(3)
C10 Sb1 N1 74.3(2)
C15B N1B Sb1B 115.3(4)
C7B N1B Sb1B 103.8(4)
C7B N1B C15B 112.7(5)
C8B N1B Sb1B 103.6(4)
C8B N1B C15B 112.3(5)
C8B N1B C7B 108.4(5)
C7 N1 Sb1 105.1(4)
C7 N1 C8 109.2(5)
C7 N1 C15 112.5(5)
C8 N1 Sb1 102.7(4)
C8 N1 C15 112.7(5)
C15 N1 Sb1 114.0(4)
N1 C7 C1 114.1(5)
C9B C10B Sb1B 118.0(5)
C11B C10B Sb1B 121.8(5)
C11B C10B C9B 119.8(6)
N1B C15B C18B 111.6(5)
N1B C15B C17B 109.9(5)
N1B C15B C16B 110.1(5)
C17B C15B C18B 108.2(5)
C17B C15B C16B 108.0(6)
C16B C15B C18B 108.9(6)
N1B C7B C1B 112.8(5)
C6 C1 C7 119.6(6)
C2 C1 C7 119.7(6)
C2 C1 C6 120.6(6)
C6B C1B C7B 119.4(6)
C2B C1B C7B 121.2(6)
C2B C1B C6B 119.4(6)
C10B C9B C8B 119.4(6)
C14B C9B C10B 121.3(7)
C14B C9B C8B 119.3(7)
C1 C6 Sb1 118.5(5)
C5 C6 Sb1 122.8(6)
C5 C6 C1 118.6(7)
C10 C9 C8 119.5(6)
C14 C9 C8 121.4(6)
C14 C9 C10 119.0(7)
C10B C11B C12B 119.7(8)
C1B C6B Sb1B 118.2(5)
C5B C6B Sb1B 121.4(5)
C5B C6B C1B 120.0(6)
C3 C4 C5 120.3(7)
C3B C4B C5B 120.4(7)
N1B C8B C9B 111.2(5)
C6B C5B C4B 119.5(7)
N1 C8 C9 110.1(5)
C4B C3B C2B 119.9(6)
C9 C10 Sb1 117.5(5)
C11 C10 Sb1 123.4(6)
C11 C10 C9 119.1(7)
C3B C2B C1B 120.7(7)
C9B C14B C13B 119.1(8)
C4 C3 C2 119.8(8)
C9 C14 C13 122.0(8)
C1 C2 C3 120.6(7)
C12B C13B C14B 120.1(7)
N1 C15 C18 109.2(6)
N1 C15 C17 109.9(5)
N1 C15 C16 110.8(6)
C18 C15 C17 107.8(7)
C18 C15 C16 110.3(6)
C17 C15 C16 108.7(6)
C12 C13 C14 118.3(8)
C6 C5 C4 120.1(7)
C13B C12B C11B 120.0(7)
C12 C11 C10 121.1(8)
C11 C12 C13 120.4(7)

loop_
_geom_bond_atom_site_label_1
_geom_bond_atom_site_label_2
_geom_bond_distance
Sb1B N1B 2.510(5)
Sb1B F1B 2.020(4)
Sb1B C10B 2.142(6)
Sb1B C6B 2.133(6)
Sb1 N1 2.495(5)
Sb1 F1 2.026(5)
Sb1 C6 2.127(7)
Sb1 C10 2.135(8)
N1B C15B 1.511(8)
N1B C7B 1.484(8)
N1B C8B 1.483(8)
N1 C7 1.480(8)
N1 C8 1.492(8)
N1 C15 1.523(8)
C7 C1 1.507(9)
C10B C9B 1.401(9)
C10B C11B 1.393(10)
C15B C18B 1.547(9)
C15B C17B 1.526(10)
C15B C16B 1.526(10)
C7B C1B 1.504(9)
C1 C6 1.404(9)
C1 C2 1.379(10)
C18 C15 1.523(11)
C1B C6B 1.406(9)
C1B C2B 1.391(9)
C9B C8B 1.515(9)
C9B C14B 1.385(9)
C6 C5 1.391(9)
C9 C8 1.494(9)
C9 C10 1.396(10)
C9 C14 1.391(9)
C11B C12B 1.409(11)
C6B C5B 1.390(9)
C4 C3 1.379(13)
C4 C5 1.401(13)
C4B C5B 1.408(9)
C4B C3B 1.380(13)
C17 C15 1.536(11)
C3B C2B 1.390(12)
C10 C11 1.396(9)
C16 C15 1.544(10)
C14B C13B 1.411(12)
C3 C2 1.381(10)
C14 C13 1.395(12)
C13B C12B 1.399(14)
C13 C12 1.387(14)
C11 C12 1.386(11)

loop_
_smtbx_masks_void_nr
_smtbx_masks_void_average_x
_smtbx_masks_void_average_y
_smtbx_masks_void_average_z
_smtbx_masks_void_volume
_smtbx_masks_void_count_electrons
1 0.294 0.409 0.273 42.5 20.7
2 0.294 0.591 0.773 42.5 20.6
3 0.794 0.091 0.773 42.5 20.6
4 0.794 0.909 0.273 42.5 20.7
